data_4027354
loop_
_publ_author_name
'Alexandra R. Rivero'
'Israel Fern\'andez'
'Miguel A. Sierra'

_publ_section_title
;
 Regioselective and Stepwise [8 + 2] Cycloaddition Reaction between
 Alkynyl-Fischer Carbene Complexes and Tropothione
;
_journal_name_full 'Journal of Organic Chemistry'
_journal_page_first 6648
_journal_page_last 6652
_journal_paper_doi 10.1021/jo3011304
_journal_volume 77
_journal_year 2012
_chemical_formula_sum 'C27 H20 Cr Fe O6 S'
_chemical_formula_weight 580.34
_chemical_name_systematic
; 
 ? 
;
_space_group_IT_number 14
_symmetry_cell_setting monoclinic
_symmetry_space_group_name_Hall '-P 2ybc'
_symmetry_space_group_name_H-M 'P 1 21/c 1'
_atom_sites_solution_hydrogens geom
_atom_sites_solution_primary direct
_atom_sites_solution_secondary difmap
_audit_creation_method SHELXL-97
_cell_angle_alpha 90.00
_cell_angle_beta 92.6990(10)
_cell_angle_gamma 90.00
_cell_formula_units_Z 4
_cell_length_a 10.5667(8)
_cell_length_b 17.1216(12)
_cell_length_c 13.9635(10)
_cell_measurement_reflns_used 2911
_cell_measurement_temperature 296(2)
_cell_measurement_theta_max 23.44
_cell_measurement_theta_min 2.27
_cell_volume 2523.5(3)
_computing_cell_refinement 'Bruker SMART'
_computing_data_collection 'Bruker SMART'
_computing_data_reduction 'Bruker SAINT'
_computing_molecular_graphics 'Bruker SHELXTL'
_computing_publication_material 'Bruker SHELXTL'
_computing_structure_refinement 'SHELXL-97 (Sheldrick, 1997)'
_computing_structure_solution 'SHELXS-97 (Sheldrick, 1990)'
_diffrn_ambient_temperature 296(2)
_diffrn_measured_fraction_theta_full 0.993
_diffrn_measured_fraction_theta_max 0.993
_diffrn_measurement_device_type 'CCD area detector'
_diffrn_measurement_method 'phi and omega scans'
_diffrn_radiation_monochromator graphite
_diffrn_radiation_source 'fine-focus sealed tube'
_diffrn_radiation_type MoK\a
_diffrn_radiation_wavelength 0.71073
_diffrn_reflns_av_R_equivalents 0.0603
_diffrn_reflns_av_sigmaI/netI 0.0875
_diffrn_reflns_limit_h_max 13
_diffrn_reflns_limit_h_min -13
_diffrn_reflns_limit_k_max 21
_diffrn_reflns_limit_k_min -11
_diffrn_reflns_limit_l_max 12
_diffrn_reflns_limit_l_min -17
_diffrn_reflns_number 15159
_diffrn_reflns_theta_full 27.00
_diffrn_reflns_theta_max 27.00
_diffrn_reflns_theta_min 1.88
_exptl_absorpt_coefficient_mu 1.129
_exptl_absorpt_correction_type none
_exptl_crystal_colour red
_exptl_crystal_density_diffrn 1.528
_exptl_crystal_description prismatic
_exptl_crystal_F_000 1184
_exptl_crystal_size_max 0.30
_exptl_crystal_size_mid 0.12
_exptl_crystal_size_min 0.10
_refine_diff_density_max 0.425
_refine_diff_density_min -0.317
_refine_diff_density_rms 0.065
_refine_ls_extinction_method none
_refine_ls_goodness_of_fit_ref 0.989
_refine_ls_hydrogen_treatment constr
_refine_ls_matrix_type full
_refine_ls_number_parameters 325
_refine_ls_number_reflns 5473
_refine_ls_number_restraints 0
_refine_ls_restrained_S_all 0.989
_refine_ls_R_factor_all 0.0924
_refine_ls_R_factor_gt 0.0430
_refine_ls_shift/su_max 0.006
_refine_ls_shift/su_mean 0.000
_refine_ls_structure_factor_coef Fsqd
_refine_ls_weighting_details 'calc w=1/[\s^2^(Fo^2^)+(0.0201P)^2^+0.0000P] where P=(Fo^2^+2Fc^2^)/3'
_refine_ls_weighting_scheme calc
_refine_ls_wR_factor_gt 0.0745
_refine_ls_wR_factor_ref 0.0835
_reflns_number_gt 3005
_reflns_number_total 5473
_reflns_threshold_expression >2sigma(I)
_cod_data_source_file jo3011304_si_002.cif
_cod_data_source_block q14rr178a
_cod_database_code 4027354

loop_
_symmetry_equiv_pos_as_xyz
'x, y, z'
'-x, y+1/2, -z+1/2'
'-x, -y, -z'
'x, -y-1/2, z-1/2'

loop_
_atom_site_label
_atom_site_type_symbol
_atom_site_fract_x
_atom_site_fract_y
_atom_site_fract_z
_atom_site_U_iso_or_equiv
_atom_site_adp_type
_atom_site_occupancy
_atom_site_symmetry_multiplicity
_atom_site_calc_flag
_atom_site_refinement_flags
C1 C 0.2473(3) 0.4538(2) 0.5526(2) 0.0528(10) Uani 1 1 d .
C2 C 0.3894(3) 0.5810(2) 0.5549(2) 0.0502(9) Uani 1 1 d .
C3 C 0.1367(3) 0.5883(2) 0.5373(3) 0.0581(10) Uani 1 1 d .
C4 C 0.2593(3) 0.6430(2) 0.6952(2) 0.0481(9) Uani 1 1 d .
C5 C 0.1153(3) 0.50781(18) 0.6973(2) 0.0438(8) Uani 1 1 d .
C6 C 0.3751(2) 0.49520(16) 0.7248(2) 0.0334(7) Uani 1 1 d .
C7 C 0.5923(3) 0.4475(2) 0.7671(2) 0.0650(11) Uani 1 1 d .
H7A H 0.6069 0.4809 0.8225 0.078 Uiso 1 1 calc R
H7B H 0.5663 0.3965 0.7891 0.078 Uiso 1 1 calc R
C8 C 0.7045(3) 0.4407(3) 0.7164(3) 0.1113(18) Uani 1 1 d .
H8A H 0.7172 0.3871 0.6993 0.167 Uiso 1 1 calc R
H8B H 0.7753 0.4585 0.7563 0.167 Uiso 1 1 calc R
H8C H 0.6973 0.4720 0.6594 0.167 Uiso 1 1 calc R
C9 C 0.3386(2) 0.46996(18) 0.82280(19) 0.0322(7) Uani 1 1 d .
C10 C 0.2897(3) 0.53213(17) 0.88863(19) 0.0361(8) Uani 1 1 d .
H10 H 0.2254 0.5634 0.8533 0.043 Uiso 1 1 calc R
C11 C 0.3894(3) 0.5855(2) 0.9318(2) 0.0535(9) Uani 1 1 d .
H11 H 0.4744 0.5757 0.9221 0.064 Uiso 1 1 calc R
C12 C 0.3571(4) 0.6470(2) 0.9840(3) 0.0699(11) Uani 1 1 d .
H12 H 0.4210 0.6817 1.0035 0.084 Uiso 1 1 calc R
C13 C 0.2307(4) 0.6638(2) 1.0124(3) 0.0738(12) Uani 1 1 d .
H13 H 0.2073 0.7160 1.0155 0.089 Uiso 1 1 calc R
C14 C 0.1443(4) 0.6108(3) 1.0347(2) 0.0740(12) Uani 1 1 d .
H14 H 0.0672 0.6298 1.0541 0.089 Uiso 1 1 calc R
C15 C 0.1579(3) 0.5277(2) 1.0319(2) 0.0601(11) Uani 1 1 d .
H15 H 0.1150 0.4981 1.0759 0.072 Uiso 1 1 calc R
C16 C 0.2288(3) 0.49000(19) 0.9695(2) 0.0423(8) Uani 1 1 d .
C17 C 0.3262(3) 0.3965(2) 0.85328(19) 0.0356(8) Uani 1 1 d .
C18 C 0.3579(3) 0.3221(2) 0.8103(2) 0.0401(8) Uani 1 1 d .
C19 C 0.3747(3) 0.2495(2) 0.8592(3) 0.0514(9) Uani 1 1 d .
H19 H 0.3699 0.2420 0.9248 0.062 Uiso 1 1 calc R
C20 C 0.3998(3) 0.1910(2) 0.7920(3) 0.0626(10) Uani 1 1 d .
H20 H 0.4149 0.1386 0.8057 0.075 Uiso 1 1 calc R
C21 C 0.3983(3) 0.2250(2) 0.7009(3) 0.0622(11) Uani 1 1 d .
H21 H 0.4124 0.1991 0.6439 0.075 Uiso 1 1 calc R
C22 C 0.3716(3) 0.3052(2) 0.7102(2) 0.0498(9) Uani 1 1 d .
H22 H 0.3641 0.3411 0.6602 0.060 Uiso 1 1 calc R
C23 C 0.0674(4) 0.2548(4) 0.6780(4) 0.1010(19) Uani 1 1 d .
H23 H 0.0610 0.2814 0.6199 0.121 Uiso 1 1 calc R
C24 C 0.0954(4) 0.1735(3) 0.6925(4) 0.0880(15) Uani 1 1 d .
H24 H 0.1113 0.1366 0.6458 0.106 Uiso 1 1 calc R
C25 C 0.0938(3) 0.1613(3) 0.7906(4) 0.0720(12) Uani 1 1 d .
H25 H 0.1090 0.1139 0.8213 0.086 Uiso 1 1 calc R
C26 C 0.0670(3) 0.2287(3) 0.8342(3) 0.0766(13) Uani 1 1 d .
H26 H 0.0600 0.2348 0.8999 0.092 Uiso 1 1 calc R
C27 C 0.0516(3) 0.2858(3) 0.7694(5) 0.0860(15) Uani 1 1 d .
H27 H 0.0334 0.3377 0.7829 0.103 Uiso 1 1 calc R
Cr1 Cr 0.25253(4) 0.54546(3) 0.62755(3) 0.03933(16) Uani 1 1 d .
Fe1 Fe 0.22817(4) 0.24081(3) 0.76166(3) 0.04426(15) Uani 1 1 d .
O1 O 0.2417(2) 0.39955(17) 0.50491(19) 0.0827(9) Uani 1 1 d .
O2 O 0.4674(2) 0.60251(15) 0.50847(17) 0.0796(8) Uani 1 1 d .
O3 O 0.0648(3) 0.61344(18) 0.48112(19) 0.0959(10) Uani 1 1 d .
O4 O 0.2626(2) 0.70158(15) 0.7319(2) 0.0782(9) Uani 1 1 d .
O5 O 0.0314(2) 0.48499(13) 0.73757(17) 0.0659(7) Uani 1 1 d .
O6 O 0.49242(17) 0.48109(12) 0.70254(13) 0.0460(6) Uani 1 1 d .
S1 S 0.25560(8) 0.38993(5) 0.96612(6) 0.0510(3) Uani 1 1 d .

loop_
_atom_site_aniso_label
_atom_site_aniso_U_11
_atom_site_aniso_U_22
_atom_site_aniso_U_33
_atom_site_aniso_U_23
_atom_site_aniso_U_13
_atom_site_aniso_U_12
C1 0.0425(19) 0.070(3) 0.045(2) 0.000(2) -0.0029(16) 0.004(2)
C2 0.048(2) 0.063(3) 0.038(2) 0.0015(18) -0.0051(16) -0.0009(18)
C3 0.049(2) 0.076(3) 0.049(2) 0.006(2) 0.0004(18) 0.009(2)
C4 0.052(2) 0.048(3) 0.045(2) 0.0086(19) 0.0022(17) 0.0038(19)
C5 0.0409(19) 0.038(2) 0.052(2) 0.0015(17) -0.0029(16) 0.0072(16)
C6 0.0336(16) 0.0277(19) 0.0389(18) -0.0035(15) 0.0027(13) -0.0016(14)
C7 0.0328(18) 0.101(3) 0.061(2) 0.026(2) -0.0012(17) 0.010(2)
C8 0.043(2) 0.217(5) 0.074(3) 0.020(3) 0.003(2) 0.040(3)
C9 0.0312(15) 0.037(2) 0.0287(17) -0.0006(15) 0.0005(12) -0.0023(14)
C10 0.0393(17) 0.038(2) 0.0305(17) -0.0032(15) 0.0005(13) 0.0013(15)
C11 0.055(2) 0.056(3) 0.050(2) -0.008(2) 0.0047(17) -0.0125(19)
C12 0.085(3) 0.061(3) 0.064(3) -0.018(2) -0.001(2) -0.020(2)
C13 0.100(3) 0.053(3) 0.068(3) -0.025(2) 0.006(2) 0.007(3)
C14 0.077(3) 0.088(4) 0.059(3) -0.025(3) 0.017(2) 0.014(3)
C15 0.065(2) 0.069(3) 0.047(2) -0.012(2) 0.0188(18) -0.004(2)
C16 0.0408(18) 0.052(2) 0.0341(18) -0.0060(17) 0.0027(14) -0.0035(16)
C17 0.0336(16) 0.046(2) 0.0277(17) 0.0034(17) 0.0026(13) -0.0004(16)
C18 0.0395(17) 0.037(2) 0.044(2) 0.0053(18) 0.0031(15) -0.0009(16)
C19 0.049(2) 0.046(3) 0.058(2) 0.005(2) -0.0067(17) -0.0002(18)
C20 0.054(2) 0.043(3) 0.090(3) 0.006(2) -0.007(2) 0.0089(19)
C21 0.056(2) 0.054(3) 0.078(3) -0.013(2) 0.019(2) 0.0150(19)
C22 0.058(2) 0.043(3) 0.050(2) 0.0048(19) 0.0138(17) 0.0077(18)
C23 0.059(3) 0.164(6) 0.076(4) 0.060(4) -0.030(2) -0.024(3)
C24 0.069(3) 0.112(5) 0.082(4) -0.053(3) 0.002(3) -0.017(3)
C25 0.060(2) 0.052(3) 0.104(4) -0.001(3) -0.001(2) -0.012(2)
C26 0.055(2) 0.092(4) 0.084(3) -0.015(3) 0.017(2) -0.018(3)
C27 0.044(2) 0.061(3) 0.153(5) 0.015(4) 0.005(3) 0.003(2)
Cr1 0.0352(3) 0.0475(4) 0.0351(3) 0.0025(3) 0.0001(2) 0.0033(2)
Fe1 0.0434(3) 0.0406(3) 0.0485(3) -0.0008(2) -0.0007(2) 0.0024(2)
O1 0.086(2) 0.083(2) 0.079(2) -0.0388(17) -0.0048(16) 0.0031(16)
O2 0.0700(18) 0.111(2) 0.0599(17) 0.0030(16) 0.0214(14) -0.0272(16)
O3 0.081(2) 0.138(3) 0.067(2) 0.0211(18) -0.0201(16) 0.0353(19)
O4 0.091(2) 0.052(2) 0.091(2) -0.0159(16) -0.0016(16) 0.0069(16)
O5 0.0456(14) 0.0647(18) 0.0888(19) 0.0123(14) 0.0194(14) -0.0013(12)
O6 0.0306(11) 0.0684(16) 0.0393(13) 0.0131(11) 0.0048(9) 0.0053(11)
S1 0.0604(6) 0.0549(7) 0.0390(5) 0.0044(4) 0.0142(4) -0.0096(5)

loop_
_atom_type_symbol
_atom_type_description
_atom_type_scat_dispersion_real
_atom_type_scat_dispersion_imag
_atom_type_scat_source
C C 0.0033 0.0016 'International Tables Vol C Tables 4.2.6.8 and 6.1.1.4'
H H 0.0000 0.0000 'International Tables Vol C Tables 4.2.6.8 and 6.1.1.4'
O O 0.0106 0.0060 'International Tables Vol C Tables 4.2.6.8 and 6.1.1.4'
S S 0.1246 0.1234 'International Tables Vol C Tables 4.2.6.8 and 6.1.1.4'
Cr Cr 0.3209 0.6236 'International Tables Vol C Tables 4.2.6.8 and 6.1.1.4'
Fe Fe 0.3463 0.8444 'International Tables Vol C Tables 4.2.6.8 and 6.1.1.4'

loop_
_geom_angle_atom_site_label_1
_geom_angle_atom_site_label_2
_geom_angle_atom_site_label_3
_geom_angle
O1 C1 Cr1 177.7(3)
O2 C2 Cr1 177.1(3)
O3 C3 Cr1 178.9(4)
O4 C4 Cr1 177.5(3)
O5 C5 Cr1 178.6(3)
O6 C6 C9 116.6(2)
O6 C6 Cr1 120.02(19)
C9 C6 Cr1 123.38(18)
C8 C7 O6 108.7(3)
C8 C7 H7A 110.0
O6 C7 H7A 110.0
C8 C7 H7B 110.0
O6 C7 H7B 110.0
H7A C7 H7B 108.3
C7 C8 H8A 109.5
C7 C8 H8B 109.5
H8A C8 H8B 109.5
C7 C8 H8C 109.5
H8A C8 H8C 109.5
H8B C8 H8C 109.5
C17 C9 C6 126.4(3)
C17 C9 C10 115.3(2)
C6 C9 C10 117.4(3)
C9 C10 C16 106.7(2)
C9 C10 C11 114.8(2)
C16 C10 C11 107.9(2)
C9 C10 H10 109.1
C16 C10 H10 109.1
C11 C10 H10 109.1
C12 C11 C10 120.5(3)
C12 C11 H11 119.8
C10 C11 H11 119.8
C11 C12 C13 124.9(4)
C11 C12 H12 117.5
C13 C12 H12 117.5
C14 C13 C12 125.6(4)
C14 C13 H13 117.2
C12 C13 H13 117.2
C13 C14 C15 126.9(4)
C13 C14 H14 116.6
C15 C14 H14 116.6
C16 C15 C14 123.8(3)
C16 C15 H15 118.1
C14 C15 H15 118.1
C15 C16 C10 121.8(3)
C15 C16 S1 126.1(3)
C10 C16 S1 112.0(2)
C9 C17 C18 131.7(3)
C9 C17 S1 113.1(2)
C18 C17 S1 115.1(2)
C17 C18 C19 126.3(3)
C17 C18 C22 127.7(3)
C19 C18 C22 105.9(3)
C17 C18 Fe1 124.7(2)
C19 C18 Fe1 68.44(18)
C22 C18 Fe1 68.80(18)
C20 C19 C18 109.0(3)
C20 C19 Fe1 70.2(2)
C18 C19 Fe1 70.54(19)
C20 C19 H19 125.5
C18 C19 H19 125.5
Fe1 C19 H19 125.4
C21 C20 C19 108.4(3)
C21 C20 Fe1 70.32(19)
C19 C20 Fe1 69.20(19)
C21 C20 H20 125.8
C19 C20 H20 125.8
Fe1 C20 H20 126.2
C20 C21 C22 108.5(3)
C20 C21 Fe1 69.54(19)
C22 C21 Fe1 69.46(17)
C20 C21 H21 125.8
C22 C21 H21 125.8
Fe1 C21 H21 126.8
C21 C22 C18 108.3(3)
C21 C22 Fe1 70.08(18)
C18 C22 Fe1 69.81(17)
C21 C22 H22 125.9
C18 C22 H22 125.9
Fe1 C22 H22 125.8
C27 C23 C24 105.7(4)
C27 C23 Fe1 69.7(2)
C24 C23 Fe1 69.1(2)
C27 C23 H23 127.1
C24 C23 H23 127.1
Fe1 C23 H23 125.7
C25 C24 C23 105.9(4)
C25 C24 Fe1 69.8(2)
C23 C24 Fe1 69.5(2)
C25 C24 H24 127.0
C23 C24 H24 127.0
Fe1 C24 H24 125.3
C26 C25 C24 109.4(4)
C26 C25 Fe1 71.2(2)
C24 C25 Fe1 70.1(2)
C26 C25 H25 125.3
C24 C25 H25 125.3
Fe1 C25 H25 125.0
C27 C26 C25 110.1(4)
C27 C26 Fe1 70.5(2)
C25 C26 Fe1 70.2(2)
C27 C26 H26 124.9
C25 C26 H26 124.9
Fe1 C26 H26 125.9
C26 C27 C23 108.9(4)
C26 C27 Fe1 71.0(2)
C23 C27 Fe1 70.0(2)
C26 C27 H27 125.6
C23 C27 H27 125.6
Fe1 C27 H27 125.0
C3 Cr1 C1 87.19(15)
C3 Cr1 C5 89.27(14)
C1 Cr1 C5 89.95(14)
C3 Cr1 C2 90.30(14)
C1 Cr1 C2 88.45(14)
C5 Cr1 C2 178.36(14)
C3 Cr1 C4 89.92(15)
C1 Cr1 C4 175.75(14)
C5 Cr1 C4 93.13(13)
C2 Cr1 C4 88.45(14)
C3 Cr1 C6 177.91(14)
C1 Cr1 C6 91.12(13)
C5 Cr1 C6 89.51(12)
C2 Cr1 C6 90.88(12)
C4 Cr1 C6 91.84(13)
C19 Fe1 C23 166.9(2)
C19 Fe1 C20 40.65(12)
C23 Fe1 C20 152.2(3)
C19 Fe1 C27 127.9(2)
C23 Fe1 C27 40.39(17)
C20 Fe1 C27 164.6(2)
C19 Fe1 C24 148.8(2)
C23 Fe1 C24 41.45(17)
C20 Fe1 C24 116.90(19)
C27 Fe1 C24 67.85(18)
C19 Fe1 C25 116.02(17)
C23 Fe1 C25 67.53(17)
C20 Fe1 C25 107.73(16)
C27 Fe1 C25 65.69(16)
C24 Fe1 C25 40.06(15)
C19 Fe1 C18 41.02(11)
C23 Fe1 C18 129.8(2)
C20 Fe1 C18 68.83(14)
C27 Fe1 C18 109.11(16)
C24 Fe1 C18 169.5(2)
C25 Fe1 C18 149.01(18)
C19 Fe1 C22 68.75(13)
C23 Fe1 C22 110.49(16)
C20 Fe1 C22 68.17(14)
C27 Fe1 C22 121.08(17)
C24 Fe1 C22 130.65(18)
C25 Fe1 C22 168.06(18)
C18 Fe1 C22 41.40(11)
C19 Fe1 C21 68.12(14)
C23 Fe1 C21 120.4(2)
C20 Fe1 C21 40.14(13)
C27 Fe1 C21 154.6(2)
C24 Fe1 C21 109.31(16)
C25 Fe1 C21 129.38(17)
C18 Fe1 C21 68.83(13)
C22 Fe1 C21 40.46(12)
C19 Fe1 C26 107.80(16)
C23 Fe1 C26 66.46(17)
C20 Fe1 C26 127.9(2)
C27 Fe1 C26 38.44(15)
C24 Fe1 C26 66.51(16)
C25 Fe1 C26 38.64(14)
C18 Fe1 C26 117.88(16)
C22 Fe1 C26 152.57(18)
C21 Fe1 C26 165.6(2)
C6 O6 C7 125.7(2)
C16 S1 C17 92.17(15)

loop_
_geom_bond_atom_site_label_1
_geom_bond_atom_site_label_2
_geom_bond_distance
C1 O1 1.143(4)
C1 Cr1 1.886(4)
C2 O2 1.134(3)
C2 Cr1 1.904(3)
C3 O3 1.150(4)
C3 Cr1 1.865(4)
C4 O4 1.126(3)
C4 Cr1 1.918(4)
C5 O5 1.142(3)
C5 Cr1 1.897(3)
C6 O6 1.315(3)
C6 C9 1.502(4)
C6 Cr1 2.024(3)
C7 C8 1.414(4)
C7 O6 1.472(3)
C7 H7A 0.9700
C7 H7B 0.9700
C8 H8A 0.9600
C8 H8B 0.9600
C8 H8C 0.9600
C9 C17 1.337(4)
C9 C10 1.513(3)
C10 C16 1.510(4)
C10 C11 1.500(4)
C10 H10 0.9800
C11 C12 1.334(4)
C11 H11 0.9300
C12 C13 1.439(5)
C12 H12 0.9300
C13 C14 1.335(5)
C13 H13 0.9300
C14 C15 1.430(5)
C14 H14 0.9300
C15 C16 1.341(4)
C15 H15 0.9300
C16 S1 1.738(3)
C17 C18 1.454(4)
C17 S1 1.778(3)
C18 C19 1.425(4)
C18 C22 1.442(4)
C18 Fe1 2.047(3)
C19 C20 1.407(4)
C19 Fe1 2.019(3)
C19 H19 0.9300
C20 C21 1.397(4)
C20 Fe1 2.031(3)
C20 H20 0.9300
C21 C22 1.409(4)
C21 Fe1 2.041(3)
C21 H21 0.9300
C22 Fe1 2.033(3)
C22 H22 0.9300
C23 C27 1.401(6)
C23 C24 1.435(6)
C23 Fe1 2.030(4)
C23 H23 0.9300
C24 C25 1.386(5)
C24 Fe1 2.025(4)
C24 H24 0.9300
C25 C26 1.341(5)
C25 Fe1 2.021(4)
C25 H25 0.9300
C26 C27 1.336(5)
C26 Fe1 2.033(4)
C26 H26 0.9300
C27 Fe1 2.026(4)
C27 H27 0.9300

loop_
_geom_torsion_atom_site_label_1
_geom_torsion_atom_site_label_2
_geom_torsion_atom_site_label_3
_geom_torsion_atom_site_label_4
_geom_torsion
O6 C6 C9 C17 -69.2(4)
Cr1 C6 C9 C17 108.9(3)
O6 C6 C9 C10 121.9(3)
Cr1 C6 C9 C10 -60.0(3)
C17 C9 C10 C16 -4.7(3)
C6 C9 C10 C16 165.5(2)
C17 C9 C10 C11 114.8(3)
C6 C9 C10 C11 -75.1(3)
C9 C10 C11 C12 173.8(3)
C16 C10 C11 C12 -67.3(4)
C10 C11 C12 C13 6.9(6)
C11 C12 C13 C14 34.8(7)
C12 C13 C14 C15 -2.2(7)
C13 C14 C15 C16 -31.5(6)
C14 C15 C16 C10 -7.0(5)
C14 C15 C16 S1 176.6(3)
C9 C10 C16 C15 -168.9(3)
C11 C10 C16 C15 67.3(4)
C9 C10 C16 S1 8.0(3)
C11 C10 C16 S1 -115.8(2)
C6 C9 C17 C18 9.1(5)
C10 C9 C17 C18 178.2(3)
C6 C9 C17 S1 -169.7(2)
C10 C9 C17 S1 -0.6(3)
C9 C17 C18 C19 160.6(3)
S1 C17 C18 C19 -20.5(4)
C9 C17 C18 C22 -23.2(5)
S1 C17 C18 C22 155.6(3)
C9 C17 C18 Fe1 -112.0(3)
S1 C17 C18 Fe1 66.8(3)
C17 C18 C19 C20 177.8(3)
C22 C18 C19 C20 1.0(3)
Fe1 C18 C19 C20 59.9(2)
C17 C18 C19 Fe1 118.0(3)
C22 C18 C19 Fe1 -58.9(2)
C18 C19 C20 C21 -0.5(4)
Fe1 C19 C20 C21 59.6(2)
C18 C19 C20 Fe1 -60.1(2)
C19 C20 C21 C22 -0.2(4)
Fe1 C20 C21 C22 58.7(2)
C19 C20 C21 Fe1 -58.9(2)
C20 C21 C22 C18 0.8(4)
Fe1 C21 C22 C18 59.6(2)
C20 C21 C22 Fe1 -58.7(2)
C17 C18 C22 C21 -177.9(3)
C19 C18 C22 C21 -1.1(3)
Fe1 C18 C22 C21 -59.8(2)
C17 C18 C22 Fe1 -118.1(3)
C19 C18 C22 Fe1 58.6(2)
C27 C23 C24 C25 0.3(5)
Fe1 C23 C24 C25 60.7(3)
C27 C23 C24 Fe1 -60.4(3)
C23 C24 C25 C26 0.1(5)
Fe1 C24 C25 C26 60.6(3)
C23 C24 C25 Fe1 -60.5(3)
C24 C25 C26 C27 -0.6(5)
Fe1 C25 C26 C27 59.4(3)
C24 C25 C26 Fe1 -60.0(3)
C25 C26 C27 C23 0.8(5)
Fe1 C26 C27 C23 60.0(3)
C25 C26 C27 Fe1 -59.2(3)
C24 C23 C27 C26 -0.7(5)
Fe1 C23 C27 C26 -60.7(3)
C24 C23 C27 Fe1 60.0(3)
O3 C3 Cr1 C1 18(16)
O3 C3 Cr1 C5 -72(16)
O3 C3 Cr1 C2 106(16)
O3 C3 Cr1 C4 -166(16)
O3 C3 Cr1 C6 -18(19)
O1 C1 Cr1 C3 6(8)
O1 C1 Cr1 C5 95(8)
O1 C1 Cr1 C2 -85(8)
O1 C1 Cr1 C4 -41(9)
O1 C1 Cr1 C6 -176(8)
O5 C5 Cr1 C3 32(12)
O5 C5 Cr1 C1 -55(12)
O5 C5 Cr1 C2 -43(15)
O5 C5 Cr1 C4 122(12)
O5 C5 Cr1 C6 -147(12)
O2 C2 Cr1 C3 -17(6)
O2 C2 Cr1 C1 70(6)
O2 C2 Cr1 C5 58(9)
O2 C2 Cr1 C4 -107(6)
O2 C2 Cr1 C6 161(6)
O4 C4 Cr1 C3 -34(7)
O4 C4 Cr1 C1 13(8)
O4 C4 Cr1 C5 -123(7)
O4 C4 Cr1 C2 56(7)
O4 C4 Cr1 C6 147(7)
O6 C6 Cr1 C3 106(3)
C9 C6 Cr1 C3 -72(3)
O6 C6 Cr1 C1 70.4(2)
C9 C6 Cr1 C1 -107.7(2)
O6 C6 Cr1 C5 160.3(2)
C9 C6 Cr1 C5 -17.7(2)
O6 C6 Cr1 C2 -18.1(2)
C9 C6 Cr1 C2 163.9(2)
O6 C6 Cr1 C4 -106.6(2)
C9 C6 Cr1 C4 75.4(2)
C20 C19 Fe1 C23 -170.0(6)
C18 C19 Fe1 C23 -50.4(7)
C18 C19 Fe1 C20 119.6(3)
C20 C19 Fe1 C27 165.7(3)
C18 C19 Fe1 C27 -74.7(3)
C20 C19 Fe1 C24 54.2(4)
C18 C19 Fe1 C24 173.9(3)
C20 C19 Fe1 C25 87.2(3)
C18 C19 Fe1 C25 -153.2(2)
C20 C19 Fe1 C18 -119.6(3)
C20 C19 Fe1 C22 -80.8(2)
C18 C19 Fe1 C22 38.80(17)
C20 C19 Fe1 C21 -37.2(2)
C18 C19 Fe1 C21 82.4(2)
C20 C19 Fe1 C26 128.1(3)
C18 C19 Fe1 C26 -112.3(2)
C27 C23 Fe1 C19 -30.1(8)
C24 C23 Fe1 C19 -147.0(7)
C27 C23 Fe1 C20 163.9(3)
C24 C23 Fe1 C20 47.1(5)
C24 C23 Fe1 C27 -116.9(4)
C27 C23 Fe1 C24 116.9(4)
C27 C23 Fe1 C25 78.4(3)
C24 C23 Fe1 C25 -38.5(2)
C27 C23 Fe1 C18 -71.3(3)
C24 C23 Fe1 C18 171.9(2)
C27 C23 Fe1 C22 -114.3(3)
C24 C23 Fe1 C22 128.9(3)
C27 C23 Fe1 C21 -158.0(3)
C24 C23 Fe1 C21 85.1(3)
C27 C23 Fe1 C26 36.3(3)
C24 C23 Fe1 C26 -80.6(3)
C21 C20 Fe1 C19 -119.6(3)
C21 C20 Fe1 C23 55.6(4)
C19 C20 Fe1 C23 175.2(3)
C21 C20 Fe1 C27 -167.0(6)
C19 C20 Fe1 C27 -47.4(7)
C21 C20 Fe1 C24 88.5(3)
C19 C20 Fe1 C24 -151.9(3)
C21 C20 Fe1 C25 130.9(3)
C19 C20 Fe1 C25 -109.5(3)
C21 C20 Fe1 C18 -81.9(2)
C19 C20 Fe1 C18 37.73(19)
C21 C20 Fe1 C22 -37.2(2)
C19 C20 Fe1 C22 82.4(2)
C19 C20 Fe1 C21 119.6(3)
C21 C20 Fe1 C26 168.6(2)
C19 C20 Fe1 C26 -71.8(3)
C26 C27 Fe1 C19 -69.0(3)
C23 C27 Fe1 C19 171.7(3)
C26 C27 Fe1 C23 119.3(4)
C26 C27 Fe1 C20 -31.5(8)
C23 C27 Fe1 C20 -150.8(6)
C26 C27 Fe1 C24 79.7(3)
C23 C27 Fe1 C24 -39.6(3)
C26 C27 Fe1 C25 36.0(3)
C23 C27 Fe1 C25 -83.3(3)
C26 C27 Fe1 C18 -111.1(3)
C23 C27 Fe1 C18 129.6(3)
C26 C27 Fe1 C22 -155.2(3)
C23 C27 Fe1 C22 85.5(3)
C26 C27 Fe1 C21 168.2(3)
C23 C27 Fe1 C21 48.9(5)
C23 C27 Fe1 C26 -119.3(4)
C25 C24 Fe1 C19 49.5(4)
C23 C24 Fe1 C19 166.2(3)
C25 C24 Fe1 C23 -116.7(4)
C25 C24 Fe1 C20 85.8(3)
C23 C24 Fe1 C20 -157.5(3)
C25 C24 Fe1 C27 -78.1(3)
C23 C24 Fe1 C27 38.6(3)
C23 C24 Fe1 C25 116.7(4)
C25 C24 Fe1 C18 -153.2(7)
C23 C24 Fe1 C18 -36.5(9)
C25 C24 Fe1 C22 169.3(2)
C23 C24 Fe1 C22 -74.0(3)
C25 C24 Fe1 C21 128.9(3)
C23 C24 Fe1 C21 -114.4(3)
C25 C24 Fe1 C26 -36.3(2)
C23 C24 Fe1 C26 80.5(3)
C26 C25 Fe1 C19 86.2(3)
C24 C25 Fe1 C19 -154.1(3)
C26 C25 Fe1 C23 -79.9(3)
C24 C25 Fe1 C23 39.8(3)
C26 C25 Fe1 C20 129.3(3)
C24 C25 Fe1 C20 -111.0(3)
C26 C25 Fe1 C27 -35.8(3)
C24 C25 Fe1 C27 83.9(3)
C26 C25 Fe1 C24 -119.7(4)
C26 C25 Fe1 C18 51.1(4)
C24 C25 Fe1 C18 170.8(3)
C26 C25 Fe1 C22 -162.7(7)
C24 C25 Fe1 C22 -43.0(9)
C26 C25 Fe1 C21 168.4(3)
C24 C25 Fe1 C21 -71.9(3)
C24 C25 Fe1 C26 119.7(4)
C17 C18 Fe1 C19 -120.1(3)
C22 C18 Fe1 C19 118.0(3)
C17 C18 Fe1 C23 46.8(4)
C19 C18 Fe1 C23 166.9(3)
C22 C18 Fe1 C23 -75.2(3)
C17 C18 Fe1 C20 -157.5(3)
C19 C18 Fe1 C20 -37.40(19)
C22 C18 Fe1 C20 80.6(2)
C17 C18 Fe1 C27 6.3(3)
C19 C18 Fe1 C27 126.4(3)
C22 C18 Fe1 C27 -115.7(3)
C17 C18 Fe1 C24 77.6(9)
C19 C18 Fe1 C24 -162.3(8)
C22 C18 Fe1 C24 -44.3(8)
C17 C18 Fe1 C25 -68.1(4)
C19 C18 Fe1 C25 52.0(4)
C22 C18 Fe1 C25 170.0(3)
C17 C18 Fe1 C22 121.9(3)
C19 C18 Fe1 C22 -118.0(3)
C17 C18 Fe1 C21 159.3(3)
C19 C18 Fe1 C21 -80.6(2)
C22 C18 Fe1 C21 37.39(19)
C17 C18 Fe1 C26 -34.8(3)
C19 C18 Fe1 C26 85.3(3)
C22 C18 Fe1 C26 -156.7(2)
C21 C22 Fe1 C19 80.8(2)
C18 C22 Fe1 C19 -38.46(18)
C21 C22 Fe1 C23 -113.2(3)
C18 C22 Fe1 C23 127.5(3)
C21 C22 Fe1 C20 36.9(2)
C18 C22 Fe1 C20 -82.3(2)
C21 C22 Fe1 C27 -156.8(3)
C18 C22 Fe1 C27 83.9(3)
C21 C22 Fe1 C24 -70.4(3)
C18 C22 Fe1 C24 170.3(3)
C21 C22 Fe1 C25 -35.1(8)
C18 C22 Fe1 C25 -154.3(7)
C21 C22 Fe1 C18 119.2(3)
C18 C22 Fe1 C21 -119.2(3)
C21 C22 Fe1 C26 168.7(4)
C18 C22 Fe1 C26 49.4(4)
C20 C21 Fe1 C19 37.6(2)
C22 C21 Fe1 C19 -82.5(2)
C20 C21 Fe1 C23 -153.5(3)
C22 C21 Fe1 C23 86.4(3)
C22 C21 Fe1 C20 -120.1(3)
C20 C21 Fe1 C27 172.0(4)
C22 C21 Fe1 C27 51.9(5)
C20 C21 Fe1 C24 -109.2(3)
C22 C21 Fe1 C24 130.8(3)
C20 C21 Fe1 C25 -68.8(3)
C22 C21 Fe1 C25 171.2(2)
C20 C21 Fe1 C18 81.9(2)
C22 C21 Fe1 C18 -38.23(19)
C20 C21 Fe1 C22 120.1(3)
C20 C21 Fe1 C26 -38.6(7)
C22 C21 Fe1 C26 -158.7(6)
C27 C26 Fe1 C19 129.3(3)
C25 C26 Fe1 C19 -109.6(3)
C27 C26 Fe1 C23 -38.1(3)
C25 C26 Fe1 C23 83.0(3)
C27 C26 Fe1 C20 169.9(3)
C25 C26 Fe1 C20 -69.1(3)
C25 C26 Fe1 C27 121.0(4)
C27 C26 Fe1 C24 -83.5(3)
C25 C26 Fe1 C24 37.6(3)
C27 C26 Fe1 C25 -121.0(4)
C27 C26 Fe1 C18 85.9(3)
C25 C26 Fe1 C18 -153.0(3)
C27 C26 Fe1 C22 51.3(5)
C25 C26 Fe1 C22 172.3(3)
C27 C26 Fe1 C21 -159.5(6)
C25 C26 Fe1 C21 -38.5(8)
C9 C6 O6 C7 -4.1(4)
Cr1 C6 O6 C7 177.8(2)
C8 C7 O6 C6 179.4(3)
C15 C16 S1 C17 169.3(3)
C10 C16 S1 C17 -7.4(2)
C9 C17 S1 C16 4.8(2)
C18 C17 S1 C16 -174.3(2)
